data_4034011
loop_
_publ_author_name
'Lin, Ye'
'Zhao, Bo-Liang'
'Du, Da-Ming'

_publ_section_title
;
 Bifunctional Squaramide-Catalyzed Asymmetric [3 + 2] Cyclization of
 2-(1-Methyl-2-oxoindolin-3-yl)malononitriles with Unsaturated Pyrazolones
 To Construct Spirooxindole-Fused Spiropyrazolones.
;
_journal_issue 16
_journal_name_full 'The Journal of organic chemistry'
_journal_page_first 10209
_journal_page_last 10220
_journal_paper_doi 10.1021/acs.joc.9b01268
_journal_volume 84
_journal_year 2019
_chemical_absolute_configuration ad
_chemical_formula_moiety 'C29 H22 Br N5 O2, C4 H8 O2'
_chemical_formula_sum 'C33 H30 Br N5 O4'
_chemical_formula_weight 640.53
_space_group_crystal_system orthorhombic
_space_group_IT_number 19
_space_group_name_Hall 'P 2ac 2ab'
_space_group_name_H-M_alt 'P 21 21 21'
_atom_sites_solution_hydrogens mixed
_atom_sites_solution_primary direct
_audit_creation_date 2019-03-13
_audit_creation_method
;
Olex2 1.2
(compiled 2018.05.29 svn.r3508 for OlexSys, GUI svn.r5506)
;
_audit_update_record
;
????
;
_cell_angle_alpha 90
_cell_angle_beta 90
_cell_angle_gamma 90
_cell_formula_units_Z 8
_cell_length_a 13.207(3)
_cell_length_b 13.296(3)
_cell_length_c 34.839(7)
_cell_measurement_reflns_used 15657
_cell_measurement_temperature 153(2)
_cell_measurement_theta_max 27.4855
_cell_measurement_theta_min 1.5316
_cell_volume 6118(2)
_computing_molecular_graphics 'Olex2 (Dolomanov et al., 2009)'
_computing_publication_material 'Olex2 (Dolomanov et al., 2009)'
_computing_structure_refinement 'ShelXL (Sheldrick, 2015)'
_computing_structure_solution 'ShelXS (Sheldrick, 2008)'
_diffrn_ambient_temperature 153.15
_diffrn_measured_fraction_theta_full 0.997
_diffrn_measured_fraction_theta_max 0.994
_diffrn_measurement_device_type 'multiwire proportional'
_diffrn_measurement_method 'phi and omega scans'
_diffrn_radiation_monochromator graphite
_diffrn_radiation_type MoK\a
_diffrn_radiation_wavelength 0.71073
_diffrn_reflns_av_R_equivalents 0.0400
_diffrn_reflns_av_unetI/netI 0.0517
_diffrn_reflns_Laue_measured_fraction_full 0.997
_diffrn_reflns_Laue_measured_fraction_max 0.994
_diffrn_reflns_limit_h_max 16
_diffrn_reflns_limit_h_min -17
_diffrn_reflns_limit_k_max 12
_diffrn_reflns_limit_k_min -17
_diffrn_reflns_limit_l_max 44
_diffrn_reflns_limit_l_min -45
_diffrn_reflns_number 36577
_diffrn_reflns_point_group_measured_fraction_full 0.995
_diffrn_reflns_point_group_measured_fraction_max 0.991
_diffrn_reflns_theta_full 25.242
_diffrn_reflns_theta_max 27.482
_diffrn_reflns_theta_min 2.173
_exptl_absorpt_coefficient_mu 1.390
_exptl_absorpt_correction_T_max 1.0000
_exptl_absorpt_correction_T_min 0.8323
_exptl_absorpt_correction_type multi-scan
_exptl_absorpt_process_details 'CrystalClear (Rigaku Inc., 2008)'
_exptl_crystal_colour colorless
_exptl_crystal_density_diffrn 1.391
_exptl_crystal_description block
_exptl_crystal_F_000 2640
_exptl_crystal_size_max 0.28
_exptl_crystal_size_mid 0.24
_exptl_crystal_size_min 0.2
_refine_diff_density_max 0.317
_refine_diff_density_min -0.552
_refine_diff_density_rms 0.053
_refine_ls_abs_structure_details
;
 Flack x determined using 4467 quotients [(I+)-(I-)]/[(I+)+(I-)]
 (Parsons, Flack and Wagner, Acta Cryst. B69 (2013) 249-259).
;
_refine_ls_abs_structure_Flack -0.011(4)
_refine_ls_extinction_method none
_refine_ls_goodness_of_fit_ref 1.136
_refine_ls_hydrogen_treatment constr
_refine_ls_matrix_type full
_refine_ls_number_parameters 783
_refine_ls_number_reflns 13907
_refine_ls_number_restraints 0
_refine_ls_restrained_S_all 1.136
_refine_ls_R_factor_all 0.0528
_refine_ls_R_factor_gt 0.0461
_refine_ls_shift/su_max 0.001
_refine_ls_shift/su_mean 0.000
_refine_ls_structure_factor_coef Fsqd
_refine_ls_weighting_details 'w=1/[\s^2^(Fo^2^)+(0.0333P)^2^+0.9975P] where P=(Fo^2^+2Fc^2^)/3'
_refine_ls_weighting_scheme calc
_refine_ls_wR_factor_gt 0.0950
_refine_ls_wR_factor_ref 0.0991
_reflns_Friedel_coverage 0.811
_reflns_Friedel_fraction_full 0.993
_reflns_Friedel_fraction_max 0.987
_reflns_number_gt 12635
_reflns_number_total 13907
_reflns_threshold_expression 'I > 2\s(I)'
_cod_data_source_file jo9b01268_si_002.cif
_cod_data_source_block bwn19065
_cod_database_code 4034011
_shelx_shelxl_version_number 2018/3
_shelx_space_group_comment
;
The symmetry employed for this shelxl refinement is uniquely defined
by the following loop, which should always be used as a source of
symmetry information in preference to the above space-group names.
They are only intended as comments.
;
_shelx_estimated_absorpt_t_max 0.769
_shelx_estimated_absorpt_t_min 0.697
_olex2_refinement_description
;
1. Fixed Uiso
 At 1.2 times of:
  All C(H) groups, All C(H,H) groups, All N(H,H) groups
 At 1.5 times of:
  All C(H,H,H) groups
2.a Riding coordinates:
 N3(H3A,H3B), N8(H8A,H8B)
2.b Ternary CH refined with riding coordinates:
 C7(H7), C36(H36)
2.c Secondary CH2 refined with riding coordinates:
 C59(H59A,H59B), C64(H64A,H64B)
2.d Aromatic/amide H refined with riding coordinates:
 C2(H2), C3(H3), C5(H5), C6(H6), C10(H10), C11(H11), C12(H12), C13(H13),
 C25(H25), C26(H26), C27(H27), C28(H28), C29(H29), C31(H31), C32(H32), C34(H34),
  C35(H35), C39(H39), C40(H40), C41(H41), C42(H42), C54(H54), C55(H55),
 C56(H56), C57(H57), C58(H58)
2.e Idealised Me refined as rotating group:
 C15(H15A,H15B,H15C), C23(H23A,H23B,H23C), C44(H44A,H44B,H44C), C52(H52A,H52B,
 H52C), C60(H60A,H60B,H60C), C62(H62A,H62B,H62C), C63(H63A,H63B,H63C), C66(H66A,
 H66B,H66C)
;
_olex2_submission_special_instructions 'No special instructions were received'

loop_
_space_group_symop_operation_xyz
'x, y, z'
'-x+1/2, -y, z+1/2'
'-x, y+1/2, -z+1/2'
'x+1/2, -y+1/2, -z'

loop_
_atom_site_label
_atom_site_type_symbol
_atom_site_fract_x
_atom_site_fract_y
_atom_site_fract_z
_atom_site_U_iso_or_equiv
_atom_site_adp_type
_atom_site_occupancy
_atom_site_site_symmetry_order
_atom_site_calc_flag
_atom_site_refinement_flags_posn
Br1 Br 0.67397(4) 0.36813(4) 0.34120(2) 0.04246(13) Uani 1 1 d .
O1 O 0.3844(2) 0.7008(2) 0.46103(9) 0.0333(7) Uani 1 1 d .
O2 O 0.6110(2) 0.4110(2) 0.55638(8) 0.0302(6) Uani 1 1 d .
N1 N 0.2624(3) 0.5824(3) 0.44766(9) 0.0284(7) Uani 1 1 d .
N2 N 0.2173(3) 0.6280(4) 0.57768(10) 0.0444(11) Uani 1 1 d .
N3 N 0.4994(3) 0.6400(3) 0.58607(9) 0.0346(9) Uani 1 1 d .
H3A H 0.454288 0.662197 0.601709 0.042 Uiso 1 1 d R
H3B H 0.562548 0.643827 0.591969 0.042 Uiso 1 1 d R
N4 N 0.7143(2) 0.6270(3) 0.51517(10) 0.0285(7) Uani 1 1 d .
N5 N 0.7217(2) 0.5307(3) 0.53230(10) 0.0248(7) Uani 1 1 d .
C1 C 0.6162(3) 0.4131(3) 0.38825(11) 0.0294(9) Uani 1 1 d .
C2 C 0.5972(3) 0.3430(3) 0.41629(12) 0.0295(9) Uani 1 1 d .
H2 H 0.613631 0.274268 0.412281 0.035 Uiso 1 1 calc R
C3 C 0.5536(3) 0.3740(3) 0.45059(11) 0.0264(8) Uani 1 1 d .
H3 H 0.539251 0.325687 0.469940 0.032 Uiso 1 1 calc R
C4 C 0.5306(3) 0.4752(3) 0.45704(11) 0.0233(8) Uani 1 1 d .
C5 C 0.5515(3) 0.5449(3) 0.42806(12) 0.0286(9) Uani 1 1 d .
H5 H 0.536756 0.614050 0.432044 0.034 Uiso 1 1 calc R
C6 C 0.5938(3) 0.5139(3) 0.39337(11) 0.0313(9) Uani 1 1 d .
H6 H 0.607054 0.561185 0.373552 0.038 Uiso 1 1 calc R
C7 C 0.4851(3) 0.5011(3) 0.49552(10) 0.0222(8) Uani 1 1 d .
H7 H 0.480732 0.434084 0.508452 0.027 Uiso 1 1 calc R
C8 C 0.3742(3) 0.5409(3) 0.49830(10) 0.0233(8) Uani 1 1 d .
C9 C 0.2986(3) 0.4584(3) 0.49106(11) 0.0251(8) Uani 1 1 d .
C10 C 0.2887(3) 0.3642(4) 0.50750(11) 0.0315(9) Uani 1 1 d .
H10 H 0.331201 0.344041 0.528113 0.038 Uiso 1 1 calc R
C11 C 0.2148(3) 0.2995(4) 0.49308(13) 0.0363(10) Uani 1 1 d .
H11 H 0.207254 0.234434 0.503987 0.044 Uiso 1 1 calc R
C12 C 0.1522(3) 0.3283(4) 0.46318(13) 0.0380(10) Uani 1 1 d .
H12 H 0.102409 0.282738 0.453973 0.046 Uiso 1 1 calc R
C13 C 0.1608(3) 0.4233(3) 0.44626(11) 0.0326(9) Uani 1 1 d .
H13 H 0.117945 0.443794 0.425818 0.039 Uiso 1 1 calc R
C14 C 0.2351(3) 0.4858(3) 0.46083(11) 0.0266(8) Uani 1 1 d .
C15 C 0.2140(4) 0.6357(4) 0.41638(13) 0.0402(11) Uani 1 1 d .
H15A H 0.226546 0.599875 0.392257 0.060 Uiso 1 1 calc GR
H15B H 0.241778 0.703871 0.414650 0.060 Uiso 1 1 calc GR
H15C H 0.140925 0.639308 0.421067 0.060 Uiso 1 1 calc GR
C16 C 0.3441(3) 0.6197(3) 0.46729(10) 0.0254(8) Uani 1 1 d .
C17 C 0.3763(3) 0.5868(3) 0.53837(11) 0.0241(8) Uani 1 1 d .
C18 C 0.2880(3) 0.6101(4) 0.55949(11) 0.0304(9) Uani 1 1 d .
C19 C 0.4713(3) 0.5993(3) 0.55257(10) 0.0233(8) Uani 1 1 d .
C20 C 0.5512(3) 0.5640(3) 0.52425(11) 0.0227(8) Uani 1 1 d .
C21 C 0.6294(3) 0.4914(3) 0.54086(11) 0.0230(8) Uani 1 1 d .
C22 C 0.6202(3) 0.6474(3) 0.51045(11) 0.0262(8) Uani 1 1 d .
C23 C 0.5898(3) 0.7499(4) 0.49750(14) 0.0338(9) Uani 1 1 d .
H23A H 0.546332 0.780996 0.516976 0.051 Uiso 1 1 calc GR
H23B H 0.552671 0.744925 0.473218 0.051 Uiso 1 1 calc GR
H23C H 0.650424 0.791314 0.493794 0.051 Uiso 1 1 calc GR
C24 C 0.8204(3) 0.4926(3) 0.53990(10) 0.0256(8) Uani 1 1 d .
C25 C 0.8324(3) 0.4053(3) 0.56105(12) 0.0353(9) Uani 1 1 d .
H25 H 0.775024 0.371094 0.571092 0.042 Uiso 1 1 calc R
C26 C 0.9298(3) 0.3679(4) 0.56744(15) 0.0433(11) Uani 1 1 d .
H26 H 0.938568 0.308258 0.582051 0.052 Uiso 1 1 calc R
C27 C 1.0139(3) 0.4171(4) 0.55267(14) 0.0405(11) Uani 1 1 d .
H27 H 1.079957 0.391141 0.556835 0.049 Uiso 1 1 calc R
C28 C 1.0000(3) 0.5045(4) 0.53181(13) 0.0341(10) Uani 1 1 d .
H28 H 1.057312 0.538232 0.521528 0.041 Uiso 1 1 calc R
C29 C 0.9047(3) 0.5437(3) 0.52563(12) 0.0299(9) Uani 1 1 d .
H29 H 0.896551 0.604725 0.511810 0.036 Uiso 1 1 calc R
Br2 Br 0.66407(4) 0.89586(4) 0.12502(2) 0.04439(13) Uani 1 1 d .
O3 O 0.3619(3) 1.0529(2) 0.29127(10) 0.0406(8) Uani 1 1 d .
O4 O 0.6246(2) 0.6984(2) 0.32825(9) 0.0353(7) Uani 1 1 d .
N6 N 0.2600(3) 0.9489(3) 0.25571(10) 0.0322(8) Uani 1 1 d .
N7 N 0.2158(3) 0.8699(3) 0.38206(10) 0.0351(8) Uani 1 1 d .
N8 N 0.5023(3) 0.8575(4) 0.39242(10) 0.0431(11) Uani 1 1 d .
H8A H 0.457672 0.853703 0.410338 0.052 Uiso 1 1 d R
H8B H 0.565662 0.857133 0.398098 0.052 Uiso 1 1 d R
N9 N 0.7257(3) 0.8415(3) 0.32732(10) 0.0301(8) Uani 1 1 d .
N10 N 0.7107(3) 0.9467(3) 0.32609(11) 0.0332(8) Uani 1 1 d .
C30 C 0.6081(3) 0.8821(4) 0.17500(11) 0.0335(10) Uani 1 1 d .
C31 C 0.6108(4) 0.7898(4) 0.19250(12) 0.0364(10) Uani 1 1 d .
H31 H 0.639620 0.733494 0.179741 0.044 Uiso 1 1 calc R
C32 C 0.5708(3) 0.7798(3) 0.22913(12) 0.0318(10) Uani 1 1 d .
H32 H 0.571967 0.715763 0.241178 0.038 Uiso 1 1 calc R
C33 C 0.5292(3) 0.8608(3) 0.24866(10) 0.0248(8) Uani 1 1 d .
C34 C 0.5270(4) 0.9538(3) 0.23005(12) 0.0338(10) Uani 1 1 d .
H34 H 0.498822 1.010557 0.242684 0.041 Uiso 1 1 calc R
C35 C 0.5658(4) 0.9638(4) 0.19318(12) 0.0371(11) Uani 1 1 d .
H35 H 0.563239 1.027039 0.180532 0.045 Uiso 1 1 calc R
C36 C 0.4874(3) 0.8396(3) 0.28829(11) 0.0247(8) Uani 1 1 d .
H36 H 0.486981 0.764479 0.289320 0.030 Uiso 1 1 calc R
C37 C 0.3743(3) 0.8672(3) 0.29779(11) 0.0264(8) Uani 1 1 d .
C38 C 0.3038(3) 0.7941(3) 0.27841(11) 0.0263(8) Uani 1 1 d .
C39 C 0.2999(3) 0.6905(4) 0.28018(13) 0.0356(10) Uani 1 1 d .
H39 H 0.342903 0.654736 0.297222 0.043 Uiso 1 1 calc R
C40 C 0.2320(4) 0.6390(4) 0.25668(14) 0.0428(11) Uani 1 1 d .
H40 H 0.229122 0.567689 0.257553 0.051 Uiso 1 1 calc R
C41 C 0.1691(4) 0.6912(4) 0.23216(12) 0.0420(11) Uani 1 1 d .
H41 H 0.123095 0.654889 0.216429 0.050 Uiso 1 1 calc R
C42 C 0.1712(4) 0.7956(4) 0.22988(11) 0.0373(10) Uani 1 1 d .
H42 H 0.127312 0.831483 0.213168 0.045 Uiso 1 1 calc R
C43 C 0.2404(3) 0.8449(3) 0.25314(11) 0.0277(9) Uani 1 1 d .
C44 C 0.2063(4) 1.0261(4) 0.23425(14) 0.0469(13) Uani 1 1 d .
H44A H 0.204916 1.007952 0.206996 0.070 Uiso 1 1 calc GR
H44B H 0.241095 1.090735 0.237389 0.070 Uiso 1 1 calc GR
H44C H 0.136874 1.031757 0.243903 0.070 Uiso 1 1 calc GR
C45 C 0.3346(4) 0.9685(3) 0.28180(11) 0.0300(9) Uani 1 1 d .
C46 C 0.3776(3) 0.8652(3) 0.34113(11) 0.0265(8) Uani 1 1 d .
C47 C 0.2890(3) 0.8674(3) 0.36406(11) 0.0280(8) Uani 1 1 d .
C48 C 0.4728(3) 0.8638(3) 0.35568(11) 0.0283(9) Uani 1 1 d .
C49 C 0.5526(3) 0.8685(3) 0.32397(10) 0.0254(8) Uani 1 1 d .
C50 C 0.6365(3) 0.7891(3) 0.32741(11) 0.0285(9) Uani 1 1 d .
C51 C 0.6153(3) 0.9647(3) 0.32447(12) 0.0301(9) Uani 1 1 d .
C52 C 0.5772(4) 1.0693(4) 0.32622(15) 0.0405(11) Uani 1 1 d .
H52A H 0.634260 1.115539 0.329815 0.061 Uiso 1 1 calc GR
H52B H 0.530073 1.076059 0.347789 0.061 Uiso 1 1 calc GR
H52C H 0.542162 1.085647 0.302229 0.061 Uiso 1 1 calc GR
C53 C 0.8262(3) 0.8049(4) 0.32826(11) 0.0344(10) Uani 1 1 d .
C54 C 0.9053(3) 0.8690(5) 0.31719(12) 0.0415(12) Uani 1 1 d .
H54 H 0.891843 0.936482 0.309858 0.050 Uiso 1 1 calc R
C55 C 1.0038(4) 0.8321(5) 0.31713(14) 0.0544(16) Uani 1 1 d .
H55 H 1.057841 0.875132 0.309753 0.065 Uiso 1 1 calc R
C56 C 1.0245(4) 0.7352(5) 0.32746(16) 0.0569(17) Uani 1 1 d .
H56 H 1.092172 0.711127 0.326831 0.068 Uiso 1 1 calc R
C57 C 0.9470(4) 0.6722(5) 0.33880(17) 0.0564(15) Uani 1 1 d .
H57 H 0.961887 0.605048 0.346177 0.068 Uiso 1 1 calc R
C58 C 0.8466(4) 0.7064(4) 0.33956(15) 0.0430(11) Uani 1 1 d .
H58 H 0.793441 0.663201 0.347627 0.052 Uiso 1 1 calc R
O5 O 0.5522(3) 0.3864(4) 0.69967(13) 0.0805(14) Uani 1 1 d .
O6 O 0.6524(3) 0.2537(4) 0.68761(11) 0.0668(12) Uani 1 1 d .
C59 C 0.6161(6) 0.1994(6) 0.72044(18) 0.075(2) Uani 1 1 d .
H59A H 0.554274 0.231712 0.730752 0.091 Uiso 1 1 calc R
H59B H 0.668184 0.198436 0.740862 0.091 Uiso 1 1 calc R
C60 C 0.5932(6) 0.0952(6) 0.7076(2) 0.085(2) Uani 1 1 d .
H60A H 0.539456 0.096963 0.688179 0.127 Uiso 1 1 calc GR
H60B H 0.570796 0.055051 0.729568 0.127 Uiso 1 1 calc GR
H60C H 0.654222 0.065042 0.696473 0.127 Uiso 1 1 calc GR
C61 C 0.6161(4) 0.3447(6) 0.68050(15) 0.0567(16) Uani 1 1 d .
C62 C 0.6647(5) 0.3891(5) 0.64605(15) 0.0721(19) Uani 1 1 d .
H62A H 0.625691 0.447717 0.637552 0.108 Uiso 1 1 calc GR
H62B H 0.666604 0.338953 0.625449 0.108 Uiso 1 1 calc GR
H62C H 0.733870 0.409930 0.652394 0.108 Uiso 1 1 calc GR
O7 O 0.4473(4) 0.0839(4) 0.62065(17) 0.0971(18) Uani 1 1 d .
O8 O 0.3745(3) 0.2135(3) 0.59143(10) 0.0541(10) Uani 1 1 d .
C63 C 0.3720(6) 0.3801(5) 0.61605(18) 0.084(2) Uani 1 1 d .
H63A H 0.402022 0.407296 0.592507 0.126 Uiso 1 1 calc GR
H63B H 0.390944 0.422593 0.637876 0.126 Uiso 1 1 calc GR
H63C H 0.298138 0.378846 0.613513 0.126 Uiso 1 1 calc GR
C64 C 0.4091(5) 0.2784(5) 0.62234(17) 0.0668(18) Uani 1 1 d .
H64A H 0.484027 0.278637 0.623179 0.080 Uiso 1 1 calc R
H64B H 0.383775 0.252788 0.647232 0.080 Uiso 1 1 calc R
C65 C 0.3988(4) 0.1165(6) 0.59461(17) 0.0600(16) Uani 1 1 d .
C66 C 0.3591(5) 0.0568(6) 0.5616(2) 0.088(3) Uani 1 1 d .
H66A H 0.401690 0.068402 0.539013 0.131 Uiso 1 1 calc GR
H66B H 0.289476 0.077690 0.555980 0.131 Uiso 1 1 calc GR
H66C H 0.359963 -0.014851 0.568173 0.131 Uiso 1 1 calc GR

loop_
_atom_site_aniso_label
_atom_site_aniso_U_11
_atom_site_aniso_U_22
_atom_site_aniso_U_33
_atom_site_aniso_U_23
_atom_site_aniso_U_13
_atom_site_aniso_U_12
Br1 0.0462(3) 0.0517(3) 0.02940(19) -0.0023(2) 0.0126(2) 0.0089(2)
O1 0.0303(16) 0.0272(16) 0.0422(16) 0.0032(13) -0.0021(13) 0.0021(13)
O2 0.0253(15) 0.0306(16) 0.0348(15) 0.0092(13) -0.0001(12) -0.0008(13)
N1 0.0274(18) 0.0319(19) 0.0260(16) 0.0002(14) -0.0050(13) 0.0019(15)
N2 0.0258(19) 0.074(3) 0.0335(18) -0.010(2) 0.0019(15) 0.005(2)
N3 0.0223(17) 0.052(2) 0.0295(17) -0.0136(18) -0.0015(14) 0.0009(17)
N4 0.0220(16) 0.0277(18) 0.0359(17) 0.0052(16) 0.0003(13) -0.0017(15)
N5 0.0196(16) 0.0233(17) 0.0313(17) 0.0054(14) 0.0018(13) 0.0000(14)
C1 0.024(2) 0.035(2) 0.0289(19) -0.0015(17) 0.0039(16) 0.0004(18)
C2 0.029(2) 0.027(2) 0.033(2) -0.0008(17) 0.0042(17) 0.0051(17)
C3 0.0263(19) 0.027(2) 0.0258(17) 0.0007(17) 0.0022(15) 0.0025(17)
C4 0.0198(19) 0.026(2) 0.0245(18) -0.0005(16) 0.0009(14) -0.0004(15)
C5 0.033(2) 0.022(2) 0.031(2) 0.0048(16) 0.0051(17) 0.0002(17)
C6 0.034(2) 0.032(2) 0.0274(19) 0.0059(18) 0.0052(17) 0.0002(19)
C7 0.0204(19) 0.0222(19) 0.0240(17) 0.0014(15) 0.0015(14) -0.0014(15)
C8 0.0190(18) 0.029(2) 0.0219(17) -0.0008(15) 0.0003(14) -0.0014(16)
C9 0.0197(19) 0.032(2) 0.0234(17) -0.0013(16) 0.0024(14) -0.0006(16)
C10 0.031(2) 0.036(2) 0.0284(19) 0.0059(19) 0.0038(16) -0.0080(19)
C11 0.032(2) 0.036(3) 0.041(2) 0.003(2) 0.0044(19) -0.008(2)
C12 0.030(2) 0.043(3) 0.041(2) -0.008(2) 0.0015(19) -0.012(2)
C13 0.026(2) 0.041(2) 0.0306(19) -0.0071(17) -0.0048(18) -0.002(2)
C14 0.024(2) 0.029(2) 0.0259(18) 0.0004(16) -0.0010(16) 0.0019(17)
C15 0.042(3) 0.040(3) 0.038(2) 0.005(2) -0.011(2) 0.008(2)
C16 0.0223(19) 0.026(2) 0.0276(17) -0.0006(15) 0.0014(15) 0.0033(17)
C17 0.0186(18) 0.031(2) 0.0228(17) -0.0039(16) 0.0004(14) 0.0012(16)
C18 0.0235(19) 0.042(3) 0.0253(18) -0.0022(18) -0.0035(15) 0.0019(19)
C19 0.0230(18) 0.0237(19) 0.0233(17) -0.0018(15) -0.0002(14) 0.0020(16)
C20 0.0189(18) 0.024(2) 0.0249(18) -0.0002(15) 0.0008(14) -0.0018(15)
C21 0.0215(19) 0.025(2) 0.0226(17) -0.0012(15) 0.0022(14) 0.0000(16)
C22 0.025(2) 0.027(2) 0.0270(18) 0.0002(16) 0.0002(15) -0.0035(17)
C23 0.029(2) 0.026(2) 0.046(2) 0.0078(18) -0.0050(19) -0.0040(18)
C24 0.0178(18) 0.032(2) 0.0268(17) -0.0026(16) -0.0010(15) 0.0017(17)
C25 0.023(2) 0.037(2) 0.045(2) 0.0064(19) 0.0023(19) 0.006(2)
C26 0.032(2) 0.038(3) 0.060(3) 0.008(2) 0.001(2) 0.010(2)
C27 0.022(2) 0.045(3) 0.055(3) -0.002(2) 0.001(2) 0.011(2)
C28 0.021(2) 0.037(2) 0.044(2) -0.002(2) 0.0034(18) 0.0012(19)
C29 0.025(2) 0.030(2) 0.034(2) -0.0013(18) 0.0006(17) 0.0007(18)
Br2 0.0443(3) 0.0620(3) 0.02690(19) 0.0042(2) 0.0075(2) -0.0103(3)
O3 0.045(2) 0.0306(17) 0.0459(18) -0.0030(14) -0.0002(15) 0.0014(15)
O4 0.0296(16) 0.0346(18) 0.0417(17) 0.0089(14) -0.0022(13) -0.0011(14)
N6 0.0291(19) 0.037(2) 0.0300(18) 0.0054(16) -0.0019(15) 0.0072(17)
N7 0.0275(18) 0.043(2) 0.0345(18) 0.0026(17) 0.0044(15) -0.0037(17)
N8 0.0228(18) 0.084(3) 0.0228(16) -0.004(2) -0.0017(14) 0.000(2)
N9 0.0199(17) 0.036(2) 0.0344(18) -0.0006(15) 0.0000(14) -0.0038(15)
N10 0.0277(19) 0.036(2) 0.0356(19) -0.0060(17) 0.0011(15) -0.0019(16)
C30 0.028(2) 0.043(3) 0.0288(19) -0.0011(19) 0.0013(16) -0.007(2)
C31 0.035(2) 0.041(3) 0.033(2) -0.0006(19) 0.0086(19) 0.006(2)
C32 0.033(2) 0.032(2) 0.031(2) 0.0033(18) 0.0010(17) 0.0004(19)
C33 0.0227(19) 0.029(2) 0.0223(17) 0.0015(16) 0.0013(14) -0.0029(17)
C34 0.045(3) 0.025(2) 0.031(2) 0.0002(17) 0.0020(19) -0.005(2)
C35 0.049(3) 0.033(2) 0.029(2) 0.0050(18) 0.003(2) -0.013(2)
C36 0.024(2) 0.025(2) 0.0249(18) 0.0014(15) 0.0003(15) -0.0023(16)
C37 0.0245(19) 0.029(2) 0.0258(17) 0.0011(17) -0.0024(15) -0.0027(17)
C38 0.022(2) 0.032(2) 0.0255(18) 0.0002(16) -0.0008(15) -0.0018(16)
C39 0.031(2) 0.036(3) 0.040(2) 0.002(2) -0.0014(18) -0.0033(19)
C40 0.042(3) 0.039(3) 0.047(3) -0.007(2) 0.001(2) -0.012(2)
C41 0.033(2) 0.056(3) 0.037(2) -0.016(2) 0.002(2) -0.011(3)
C42 0.027(2) 0.058(3) 0.0278(19) -0.0042(19) -0.0036(18) 0.002(2)
C43 0.023(2) 0.036(2) 0.0235(18) 0.0021(17) 0.0019(15) 0.0009(17)
C44 0.051(3) 0.050(3) 0.039(3) 0.010(2) -0.007(2) 0.018(3)
C45 0.026(2) 0.034(2) 0.0293(19) 0.0016(16) 0.0016(18) 0.001(2)
C46 0.0224(18) 0.033(2) 0.0238(17) 0.0000(18) 0.0007(15) -0.0016(17)
C47 0.026(2) 0.030(2) 0.0277(18) 0.0031(17) -0.0018(15) 0.0006(18)
C48 0.025(2) 0.035(2) 0.0245(18) -0.0032(18) 0.0002(15) 0.0017(18)
C49 0.0209(18) 0.031(2) 0.0241(17) -0.0039(17) 0.0004(14) -0.0036(17)
C50 0.025(2) 0.037(2) 0.0235(18) 0.0030(17) -0.0013(15) 0.0016(18)
C51 0.029(2) 0.036(2) 0.0258(19) -0.0024(17) 0.0001(17) -0.0080(19)
C52 0.038(3) 0.034(3) 0.050(3) -0.004(2) -0.004(2) -0.006(2)
C53 0.0199(19) 0.055(3) 0.0282(18) -0.0128(18) -0.0026(17) 0.000(2)
C54 0.028(2) 0.067(3) 0.030(2) -0.004(2) 0.0028(17) -0.007(2)
C55 0.025(2) 0.100(5) 0.038(3) -0.022(3) 0.007(2) -0.008(3)
C56 0.025(3) 0.091(5) 0.055(3) -0.029(3) -0.004(2) 0.011(3)
C57 0.039(3) 0.065(4) 0.066(3) -0.026(3) -0.017(3) 0.014(3)
C58 0.029(2) 0.044(3) 0.056(3) -0.013(2) -0.009(2) 0.003(2)
O5 0.058(3) 0.108(4) 0.076(3) 0.008(3) 0.006(2) 0.002(3)
O6 0.067(3) 0.083(3) 0.050(2) 0.023(2) 0.016(2) -0.005(3)
C59 0.066(4) 0.108(6) 0.052(3) 0.035(4) 0.004(3) -0.022(4)
C60 0.078(5) 0.082(5) 0.094(5) 0.034(5) 0.023(4) 0.020(4)
C61 0.040(3) 0.089(5) 0.041(3) 0.009(3) -0.006(2) -0.018(3)
C62 0.074(4) 0.091(5) 0.051(3) 0.024(3) -0.008(3) -0.032(4)
O7 0.099(4) 0.092(4) 0.100(4) -0.008(3) -0.024(3) 0.027(3)
O8 0.057(2) 0.064(3) 0.0414(19) -0.0056(18) -0.0009(17) -0.007(2)
C63 0.131(7) 0.062(4) 0.058(4) -0.005(3) 0.001(4) -0.005(5)
C64 0.075(4) 0.076(5) 0.049(3) -0.010(3) -0.009(3) -0.017(4)
C65 0.047(3) 0.078(5) 0.055(3) -0.020(3) 0.003(3) 0.008(3)
C66 0.060(4) 0.119(7) 0.084(5) -0.052(5) 0.007(4) 0.006(4)

loop_
_atom_type_symbol
_atom_type_description
_atom_type_scat_dispersion_real
_atom_type_scat_dispersion_imag
_atom_type_scat_source
C C 0.0033 0.0016 'International Tables Vol C Tables 4.2.6.8 and 6.1.1.4'
H H 0.0000 0.0000 'International Tables Vol C Tables 4.2.6.8 and 6.1.1.4'
Br Br -0.2901 2.4595 'International Tables Vol C Tables 4.2.6.8 and 6.1.1.4'
N N 0.0061 0.0033 'International Tables Vol C Tables 4.2.6.8 and 6.1.1.4'
O O 0.0106 0.0060 'International Tables Vol C Tables 4.2.6.8 and 6.1.1.4'

loop_
_geom_angle_atom_site_label_1
_geom_angle_atom_site_label_2
_geom_angle_atom_site_label_3
_geom_angle
C14 N1 C15 125.2(4)
C16 N1 C14 111.6(3)
C16 N1 C15 123.1(4)
H3A N3 H3B 120.0
C19 N3 H3A 119.9
C19 N3 H3B 120.1
C22 N4 N5 108.2(3)
N4 N5 C24 117.7(3)
C21 N5 N4 112.2(3)
C21 N5 C24 130.1(3)
C2 C1 Br1 118.2(3)
C2 C1 C6 121.7(4)
C6 C1 Br1 120.0(3)
C1 C2 H2 120.4
C1 C2 C3 119.2(4)
C3 C2 H2 120.4
C2 C3 H3 119.5
C2 C3 C4 120.9(4)
C4 C3 H3 119.5
C3 C4 C5 118.6(4)
C3 C4 C7 116.7(4)
C5 C4 C7 124.7(4)
C4 C5 H5 119.7
C6 C5 C4 120.6(4)
C6 C5 H5 119.7
C1 C6 C5 118.9(4)
C1 C6 H6 120.5
C5 C6 H6 120.5
C4 C7 H7 102.7
C4 C7 C8 120.4(3)
C4 C7 C20 117.8(3)
C8 C7 H7 102.7
C8 C7 C20 107.5(3)
C20 C7 H7 102.7
C9 C8 C7 111.4(3)
C9 C8 C16 101.8(3)
C9 C8 C17 117.2(3)
C16 C8 C7 115.2(3)
C17 C8 C7 100.2(3)
C17 C8 C16 111.8(3)
C10 C9 C8 130.8(4)
C10 C9 C14 119.5(4)
C14 C9 C8 109.6(4)
C9 C10 H10 120.8
C9 C10 C11 118.4(4)
C11 C10 H10 120.8
C10 C11 H11 119.4
C12 C11 C10 121.2(4)
C12 C11 H11 119.4
C11 C12 H12 119.4
C11 C12 C13 121.2(4)
C13 C12 H12 119.4
C12 C13 H13 121.8
C14 C13 C12 116.5(4)
C14 C13 H13 121.8
C9 C14 N1 109.3(4)
C13 C14 N1 127.5(4)
C13 C14 C9 123.2(4)
N1 C15 H15A 109.5
N1 C15 H15B 109.5
N1 C15 H15C 109.5
H15A C15 H15B 109.5
H15A C15 H15C 109.5
H15B C15 H15C 109.5
O1 C16 N1 125.0(4)
O1 C16 C8 127.3(3)
N1 C16 C8 107.7(3)
C18 C17 C8 123.4(3)
C19 C17 C8 113.5(3)
C19 C17 C18 123.1(3)
N2 C18 C17 178.0(4)
N3 C19 C17 128.5(4)
N3 C19 C20 119.9(3)
C17 C19 C20 111.5(3)
C19 C20 C7 101.1(3)
C19 C20 C21 114.7(3)
C21 C20 C7 106.3(3)
C22 C20 C7 121.5(3)
C22 C20 C19 113.5(3)
C22 C20 C21 100.1(3)
O2 C21 N5 127.7(4)
O2 C21 C20 125.9(4)
N5 C21 C20 106.3(3)
N4 C22 C20 112.9(4)
N4 C22 C23 119.5(4)
C23 C22 C20 127.1(4)
C22 C23 H23A 109.5
C22 C23 H23B 109.5
C22 C23 H23C 109.5
H23A C23 H23B 109.5
H23A C23 H23C 109.5
H23B C23 H23C 109.5
C25 C24 N5 120.2(4)
C25 C24 C29 120.4(4)
C29 C24 N5 119.4(4)
C24 C25 H25 120.4
C24 C25 C26 119.2(4)
C26 C25 H25 120.4
C25 C26 H26 119.6
C27 C26 C25 120.7(5)
C27 C26 H26 119.6
C26 C27 H27 120.5
C28 C27 C26 119.0(4)
C28 C27 H27 120.5
C27 C28 H28 119.3
C29 C28 C27 121.4(4)
C29 C28 H28 119.3
C24 C29 H29 120.4
C28 C29 C24 119.3(4)
C28 C29 H29 120.4
C43 N6 C44 124.8(4)
C45 N6 C43 111.2(3)
C45 N6 C44 124.0(4)
H8A N8 H8B 120.0
C48 N8 H8A 119.9
C48 N8 H8B 120.2
N10 N9 C53 118.2(4)
C50 N9 N10 112.5(4)
C50 N9 C53 129.3(4)
C51 N10 N9 108.9(4)
C31 C30 Br2 118.9(3)
C31 C30 C35 120.9(4)
C35 C30 Br2 120.2(3)
C30 C31 H31 120.5
C30 C31 C32 119.0(4)
C32 C31 H31 120.5
C31 C32 H32 119.1
C33 C32 C31 121.9(4)
C33 C32 H32 119.1
C32 C33 C34 117.9(4)
C32 C33 C36 116.6(4)
C34 C33 C36 125.5(4)
C33 C34 H34 119.8
C35 C34 C33 120.4(4)
C35 C34 H34 119.8
C30 C35 C34 120.0(4)
C30 C35 H35 120.0
C34 C35 H35 120.0
C33 C36 H36 102.7
C33 C36 C37 119.7(3)
C33 C36 C49 118.7(3)
C37 C36 H36 102.7
C49 C36 H36 102.7
C49 C36 C37 107.4(3)
C38 C37 C36 110.0(3)
C38 C37 C45 101.0(3)
C38 C37 C46 117.1(3)
C45 C37 C36 116.6(3)
C46 C37 C36 100.3(3)
C46 C37 C45 112.6(3)
C39 C38 C37 130.4(4)
C39 C38 C43 119.3(4)
C43 C38 C37 110.1(4)
C38 C39 H39 120.4
C38 C39 C40 119.3(4)
C40 C39 H39 120.4
C39 C40 H40 119.9
C41 C40 C39 120.3(5)
C41 C40 H40 119.9
C40 C41 H41 119.2
C40 C41 C42 121.7(4)
C42 C41 H41 119.2
C41 C42 H42 121.6
C43 C42 C41 116.8(4)
C43 C42 H42 121.6
C38 C43 N6 109.0(4)
C42 C43 N6 128.4(4)
C42 C43 C38 122.6(4)
N6 C44 H44A 109.5
N6 C44 H44B 109.5
N6 C44 H44C 109.5
H44A C44 H44B 109.5
H44A C44 H44C 109.5
H44B C44 H44C 109.5
O3 C45 N6 124.6(4)
O3 C45 C37 126.9(4)
N6 C45 C37 108.5(4)
C47 C46 C37 122.6(3)
C48 C46 C37 113.6(3)
C48 C46 C47 123.7(3)
N7 C47 C46 178.6(4)
N8 C48 C46 128.8(4)
N8 C48 C49 119.5(4)
C46 C48 C49 111.6(3)
C48 C49 C36 100.7(3)
C48 C49 C50 114.4(3)
C50 C49 C36 106.9(3)
C51 C49 C36 121.1(3)
C51 C49 C48 113.7(3)
C51 C49 C50 100.6(3)
O4 C50 N9 128.0(4)
O4 C50 C49 126.2(4)
N9 C50 C49 105.7(4)
N10 C51 C49 112.2(4)
N10 C51 C52 120.4(4)
C52 C51 C49 127.2(4)
C51 C52 H52A 109.5
C51 C52 H52B 109.5
C51 C52 H52C 109.5
H52A C52 H52B 109.5
H52A C52 H52C 109.5
H52B C52 H52C 109.5
C54 C53 N9 119.0(5)
C58 C53 N9 120.7(4)
C58 C53 C54 120.3(5)
C53 C54 H54 120.5
C55 C54 C53 118.9(6)
C55 C54 H54 120.5
C54 C55 H55 119.4
C56 C55 C54 121.3(6)
C56 C55 H55 119.4
C55 C56 H56 120.0
C55 C56 C57 120.0(5)
C57 C56 H56 120.0
C56 C57 H57 119.7
C56 C57 C58 120.7(6)
C58 C57 H57 119.7
C53 C58 C57 118.8(5)
C53 C58 H58 120.6
C57 C58 H58 120.6
C61 O6 C59 119.2(5)
O6 C59 H59A 110.3
O6 C59 H59B 110.3
O6 C59 C60 107.3(6)
H59A C59 H59B 108.5
C60 C59 H59A 110.3
C60 C59 H59B 110.3
C59 C60 H60A 109.5
C59 C60 H60B 109.5
C59 C60 H60C 109.5
H60A C60 H60B 109.5
H60A C60 H60C 109.5
H60B C60 H60C 109.5
O5 C61 O6 124.6(6)
O5 C61 C62 124.5(7)
O6 C61 C62 110.9(6)
C61 C62 H62A 109.5
C61 C62 H62B 109.5
C61 C62 H62C 109.5
H62A C62 H62B 109.5
H62A C62 H62C 109.5
H62B C62 H62C 109.5
C65 O8 C64 115.9(5)
H63A C63 H63B 109.5
H63A C63 H63C 109.5
H63B C63 H63C 109.5
C64 C63 H63A 109.5
C64 C63 H63B 109.5
C64 C63 H63C 109.5
O8 C64 C63 109.5(5)
O8 C64 H64A 109.8
O8 C64 H64B 109.8
C63 C64 H64A 109.8
C63 C64 H64B 109.8
H64A C64 H64B 108.2
O7 C65 O8 123.0(6)
O7 C65 C66 125.6(7)
O8 C65 C66 111.5(6)
C65 C66 H66A 109.5
C65 C66 H66B 109.5
C65 C66 H66C 109.5
H66A C66 H66B 109.5
H66A C66 H66C 109.5
H66B C66 H66C 109.5

loop_
_geom_bond_atom_site_label_1
_geom_bond_atom_site_label_2
_geom_bond_distance
Br1 C1 1.904(4)
O1 C16 1.222(5)
O2 C21 1.223(5)
N1 C14 1.412(5)
N1 C15 1.448(5)
N1 C16 1.370(5)
N2 C18 1.154(5)
N3 H3A 0.8601
N3 H3B 0.8600
N3 C19 1.339(5)
N4 N5 1.416(5)
N4 C22 1.282(5)
N5 C21 1.360(5)
N5 C24 1.423(5)
C1 C2 1.373(6)
C1 C6 1.385(6)
C2 H2 0.9500
C2 C3 1.389(5)
C3 H3 0.9500
C3 C4 1.398(6)
C4 C5 1.398(5)
C4 C7 1.509(5)
C5 H5 0.9500
C5 C6 1.394(6)
C6 H6 0.9500
C7 H7 1.0000
C7 C8 1.560(5)
C7 C20 1.570(5)
C8 C9 1.506(5)
C8 C16 1.557(5)
C8 C17 1.524(5)
C9 C10 1.383(6)
C9 C14 1.394(5)
C10 H10 0.9500
C10 C11 1.395(6)
C11 H11 0.9500
C11 C12 1.384(6)
C12 H12 0.9500
C12 C13 1.398(6)
C13 H13 0.9500
C13 C14 1.382(6)
C15 H15A 0.9800
C15 H15B 0.9800
C15 H15C 0.9800
C17 C18 1.413(5)
C17 C19 1.359(5)
C19 C20 1.518(5)
C20 C21 1.528(5)
C20 C22 1.513(5)
C22 C23 1.492(6)
C23 H23A 0.9800
C23 H23B 0.9800
C23 H23C 0.9800
C24 C25 1.384(6)
C24 C29 1.396(6)
C25 H25 0.9500
C25 C26 1.397(6)
C26 H26 0.9500
C26 C27 1.387(7)
C27 H27 0.9500
C27 C28 1.382(7)
C28 H28 0.9500
C28 C29 1.379(6)
C29 H29 0.9500
Br2 C30 1.901(4)
O3 C45 1.223(5)
O4 C50 1.216(5)
N6 C43 1.410(6)
N6 C44 1.454(6)
N6 C45 1.366(6)
N7 C47 1.152(5)
N8 H8A 0.8600
N8 H8B 0.8600
N8 C48 1.340(5)
N9 N10 1.413(5)
N9 C50 1.368(5)
N9 C53 1.414(5)
N10 C51 1.283(5)
C30 C31 1.371(6)
C30 C35 1.376(7)
C31 H31 0.9500
C31 C32 1.388(6)
C32 H32 0.9500
C32 C33 1.387(6)
C33 C34 1.396(6)
C33 C36 1.513(5)
C34 H34 0.9500
C34 C35 1.390(6)
C35 H35 0.9500
C36 H36 1.0000
C36 C37 1.573(5)
C36 C49 1.561(5)
C37 C38 1.505(6)
C37 C45 1.550(6)
C37 C46 1.511(5)
C38 C39 1.379(6)
C38 C43 1.390(6)
C39 H39 0.9500
C39 C40 1.394(6)
C40 H40 0.9500
C40 C41 1.379(7)
C41 H41 0.9500
C41 C42 1.391(7)
C42 H42 0.9500
C42 C43 1.385(6)
C44 H44A 0.9800
C44 H44B 0.9800
C44 H44C 0.9800
C46 C47 1.418(5)
C46 C48 1.356(5)
C48 C49 1.528(5)
C49 C50 1.536(6)
C49 C51 1.523(6)
C51 C52 1.481(6)
C52 H52A 0.9800
C52 H52B 0.9800
C52 H52C 0.9800
C53 C54 1.402(7)
C53 C58 1.394(7)
C54 H54 0.9500
C54 C55 1.391(7)
C55 H55 0.9500
C55 C56 1.365(9)
C56 H56 0.9500
C56 C57 1.380(9)
C57 H57 0.9500
C57 C58 1.402(7)
C58 H58 0.9500
O5 C61 1.210(7)
O6 C59 1.436(6)
O6 C61 1.325(8)
C59 H59A 0.9900
C59 H59B 0.9900
C59 C60 1.487(10)
C60 H60A 0.9800
C60 H60B 0.9800
C60 H60C 0.9800
C61 C62 1.483(7)
C62 H62A 0.9800
C62 H62B 0.9800
C62 H62C 0.9800
O7 C65 1.192(7)
O8 C64 1.454(7)
O8 C65 1.334(8)
C63 H63A 0.9800
C63 H63B 0.9800
C63 H63C 0.9800
C63 C64 1.454(9)
C64 H64A 0.9900
C64 H64B 0.9900
C65 C66 1.492(8)
C66 H66A 0.9800
C66 H66B 0.9800
C66 H66C 0.9800

loop_
_geom_torsion_atom_site_label_1
_geom_torsion_atom_site_label_2
_geom_torsion_atom_site_label_3
_geom_torsion_atom_site_label_4
_geom_torsion
Br1 C1 C2 C3 -179.0(3)
Br1 C1 C6 C5 179.9(3)
N3 C19 C20 C7 167.2(4)
N3 C19 C20 C21 53.3(5)
N3 C19 C20 C22 -61.0(5)
N4 N5 C21 O2 -178.5(4)
N4 N5 C21 C20 6.0(4)
N4 N5 C24 C25 171.5(4)
N4 N5 C24 C29 -8.9(5)
N5 N4 C22 C20 -0.1(5)
N5 N4 C22 C23 172.2(4)
N5 C24 C25 C26 178.6(4)
N5 C24 C29 C28 -177.6(4)
C1 C2 C3 C4 -1.0(6)
C2 C1 C6 C5 0.5(7)
C2 C3 C4 C5 0.6(6)
C2 C3 C4 C7 -179.0(4)
C3 C4 C5 C6 0.4(6)
C3 C4 C7 C8 -114.0(4)
C3 C4 C7 C20 111.2(4)
C4 C5 C6 C1 -0.9(7)
C4 C7 C8 C9 72.9(4)
C4 C7 C8 C16 -42.3(5)
C4 C7 C8 C17 -162.4(4)
C4 C7 C20 C19 164.1(3)
C4 C7 C20 C21 -75.8(4)
C4 C7 C20 C22 37.4(5)
C5 C4 C7 C8 66.5(5)
C5 C4 C7 C20 -68.3(5)
C6 C1 C2 C3 0.5(7)
C7 C4 C5 C6 179.9(4)
C7 C8 C9 C10 52.3(5)
C7 C8 C9 C14 -123.5(4)
C7 C8 C16 O1 -58.3(5)
C7 C8 C16 N1 121.9(3)
C7 C8 C17 C18 -162.6(4)
C7 C8 C17 C19 14.8(4)
C7 C20 C21 O2 -53.8(5)
C7 C20 C21 N5 121.7(3)
C7 C20 C22 N4 -112.8(4)
C7 C20 C22 C23 75.5(6)
C8 C7 C20 C19 24.0(4)
C8 C7 C20 C21 144.1(3)
C8 C7 C20 C22 -102.7(4)
C8 C9 C10 C11 -175.4(4)
C8 C9 C14 N1 -0.9(4)
C8 C9 C14 C13 176.8(4)
C8 C17 C19 N3 177.7(4)
C8 C17 C19 C20 0.2(5)
C9 C8 C16 O1 -179.0(4)
C9 C8 C16 N1 1.2(4)
C9 C8 C17 C18 -42.0(6)
C9 C8 C17 C19 135.4(4)
C9 C10 C11 C12 -0.3(7)
C10 C9 C14 N1 -177.2(4)
C10 C9 C14 C13 0.5(6)
C10 C11 C12 C13 0.1(7)
C11 C12 C13 C14 0.3(6)
C12 C13 C14 N1 176.6(4)
C12 C13 C14 C9 -0.7(6)
C14 N1 C16 O1 178.3(4)
C14 N1 C16 C8 -1.9(4)
C14 C9 C10 C11 0.0(6)
C15 N1 C14 C9 179.5(4)
C15 N1 C14 C13 1.9(7)
C15 N1 C16 O1 0.6(6)
C15 N1 C16 C8 -179.7(4)
C16 N1 C14 C9 1.8(5)
C16 N1 C14 C13 -175.8(4)
C16 C8 C9 C10 175.5(4)
C16 C8 C9 C14 -0.2(4)
C16 C8 C17 C18 75.0(5)
C16 C8 C17 C19 -107.7(4)
C17 C8 C9 C10 -62.2(6)
C17 C8 C9 C14 122.1(4)
C17 C8 C16 O1 55.1(5)
C17 C8 C16 N1 -124.7(3)
C17 C19 C20 C7 -15.1(4)
C17 C19 C20 C21 -129.0(4)
C17 C19 C20 C22 116.7(4)
C18 C17 C19 N3 -4.9(7)
C18 C17 C19 C20 177.6(4)
C19 C20 C21 O2 57.0(5)
C19 C20 C21 N5 -127.4(4)
C19 C20 C22 N4 126.3(4)
C19 C20 C22 C23 -45.4(5)
C20 C7 C8 C9 -148.2(3)
C20 C7 C8 C16 96.5(4)
C20 C7 C8 C17 -23.5(4)
C21 N5 C24 C25 -4.3(6)
C21 N5 C24 C29 175.3(4)
C21 C20 C22 N4 3.5(4)
C21 C20 C22 C23 -168.2(4)
C22 N4 N5 C21 -3.9(5)
C22 N4 N5 C24 179.5(4)
C22 C20 C21 O2 178.9(4)
C22 C20 C21 N5 -5.5(4)
C24 N5 C21 O2 -2.5(7)
C24 N5 C21 C20 -178.0(4)
C24 C25 C26 C27 -0.4(7)
C25 C24 C29 C28 2.0(6)
C25 C26 C27 C28 0.7(8)
C26 C27 C28 C29 0.3(7)
C27 C28 C29 C24 -1.7(7)
C29 C24 C25 C26 -1.0(7)
Br2 C30 C31 C32 179.4(3)
Br2 C30 C35 C34 -178.6(3)
N8 C48 C49 C36 162.2(4)
N8 C48 C49 C50 48.0(6)
N8 C48 C49 C51 -66.8(6)
N9 N10 C51 C49 -0.7(5)
N9 N10 C51 C52 174.8(4)
N9 C53 C54 C55 -178.3(4)
N9 C53 C58 C57 177.8(4)
N10 N9 C50 O4 179.8(4)
N10 N9 C50 C49 2.9(5)
N10 N9 C53 C54 -17.8(6)
N10 N9 C53 C58 162.9(4)
C30 C31 C32 C33 -0.7(7)
C31 C30 C35 C34 1.2(7)
C31 C32 C33 C34 1.0(7)
C31 C32 C33 C36 179.5(4)
C32 C33 C34 C35 -0.1(7)
C32 C33 C36 C37 -124.4(4)
C32 C33 C36 C49 100.9(5)
C33 C34 C35 C30 -0.9(7)
C33 C36 C37 C38 73.4(5)
C33 C36 C37 C45 -40.8(5)
C33 C36 C37 C46 -162.6(4)
C33 C36 C49 C48 164.3(4)
C33 C36 C49 C50 -75.9(4)
C33 C36 C49 C51 38.1(5)
C34 C33 C36 C37 54.1(6)
C34 C33 C36 C49 -80.7(5)
C35 C30 C31 C32 -0.4(7)
C36 C33 C34 C35 -178.5(4)
C36 C37 C38 C39 55.2(6)
C36 C37 C38 C43 -119.5(4)
C36 C37 C45 O3 -67.0(6)
C36 C37 C45 N6 115.0(4)
C36 C37 C46 C47 -168.1(4)
C36 C37 C46 C48 13.4(5)
C36 C49 C50 O4 -52.7(5)
C36 C49 C50 N9 124.4(3)
C36 C49 C51 N10 -115.1(4)
C36 C49 C51 C52 69.9(6)
C37 C36 C49 C48 24.6(4)
C37 C36 C49 C50 144.3(3)
C37 C36 C49 C51 -101.6(4)
C37 C38 C39 C40 -174.5(4)
C37 C38 C43 N6 -3.1(5)
C37 C38 C43 C42 176.6(4)
C37 C46 C48 N8 -176.8(5)
C37 C46 C48 C49 2.1(6)
C38 C37 C45 O3 173.8(4)
C38 C37 C45 N6 -4.2(4)
C38 C37 C46 C47 -49.2(6)
C38 C37 C46 C48 132.3(4)
C38 C39 C40 C41 -0.5(7)
C39 C38 C43 N6 -178.4(4)
C39 C38 C43 C42 1.2(6)
C39 C40 C41 C42 0.3(8)
C40 C41 C42 C43 0.7(7)
C41 C42 C43 N6 178.2(4)
C41 C42 C43 C38 -1.4(7)
C43 N6 C45 O3 -175.3(4)
C43 N6 C45 C37 2.7(5)
C43 C38 C39 C40 -0.3(7)
C44 N6 C43 C38 -178.3(4)
C44 N6 C43 C42 2.0(7)
C44 N6 C45 O3 3.2(7)
C44 N6 C45 C37 -178.8(4)
C45 N6 C43 C38 0.2(5)
C45 N6 C43 C42 -179.5(4)
C45 C37 C38 C39 179.0(4)
C45 C37 C38 C43 4.3(4)
C45 C37 C46 C47 67.2(5)
C45 C37 C46 C48 -111.2(4)
C46 C37 C38 C39 -58.4(6)
C46 C37 C38 C43 126.9(4)
C46 C37 C45 O3 48.1(6)
C46 C37 C45 N6 -129.9(4)
C46 C48 C49 C36 -16.8(5)
C46 C48 C49 C50 -131.0(4)
C46 C48 C49 C51 114.2(4)
C47 C46 C48 N8 4.8(8)
C47 C46 C48 C49 -176.3(4)
C48 C49 C50 O4 57.9(5)
C48 C49 C50 N9 -125.1(4)
C48 C49 C51 N10 124.9(4)
C48 C49 C51 C52 -50.1(6)
C49 C36 C37 C38 -147.4(3)
C49 C36 C37 C45 98.4(4)
C49 C36 C37 C46 -23.4(4)
C50 N9 N10 C51 -1.5(5)
C50 N9 C53 C54 162.2(4)
C50 N9 C53 C58 -17.1(6)
C50 C49 C51 N10 2.2(4)
C50 C49 C51 C52 -172.8(4)
C51 C49 C50 O4 -179.9(4)
C51 C49 C50 N9 -2.9(4)
C53 N9 N10 C51 178.5(4)
C53 N9 C50 O4 -0.2(7)
C53 N9 C50 C49 -177.1(4)
C53 C54 C55 C56 0.2(7)
C54 C53 C58 C57 -1.4(7)
C54 C55 C56 C57 -1.0(8)
C55 C56 C57 C58 0.6(8)
C56 C57 C58 C53 0.7(8)
C58 C53 C54 C55 1.0(6)
C59 O6 C61 O5 -0.9(9)
C59 O6 C61 C62 178.7(5)
C61 O6 C59 C60 133.7(6)
C64 O8 C65 O7 -1.2(9)
C64 O8 C65 C66 179.6(5)
C65 O8 C64 C63 -176.7(6)
